data_4318866
loop_
_publ_author_name
'Rong Cao'
'Qian Shi'
'Daofeng Sun'
'Maochun Hong'
'Wenghua Bi'
'Yingjun Zhao'

_publ_section_title
;
 Syntheses and Characterizations of Copper(II) Polymeric Complexes
 Constructed from 1,2,4,5-Benzenetetracarboxylic Acid
;
_journal_name_full 'Inorganic Chemistry'
_journal_page_first 6161
_journal_page_last 6168
_journal_paper_doi 10.1021/ic0258577
_journal_volume 41
_journal_year 2002
_chemical_formula_sum 'C25 H21 Cu2 N2 O16'
_chemical_formula_weight 732.52
_chemical_name_systematic
; 
 ? 
;
_space_group_IT_number 2
_symmetry_cell_setting triclinic
_symmetry_space_group_name_Hall '-P 1'
_symmetry_space_group_name_H-M 'P -1'
_atom_sites_solution_hydrogens geom
_atom_sites_solution_primary direct
_atom_sites_solution_secondary difmap
_audit_creation_method SHELXL-97
_cell_angle_alpha 102.0020(10)
_cell_angle_beta 93.833(2)
_cell_angle_gamma 105.4070(10)
_cell_formula_units_Z 2
_cell_length_a 7.8533(6)
_cell_length_b 9.8667(8)
_cell_length_c 17.8567(14)
_cell_measurement_temperature 293(2)
_cell_measurement_theta_max 25.03
_cell_measurement_theta_min 1.18
_cell_volume 1293.78(18)
_computing_structure_refinement 'SHELXL-97 (Sheldrick, 1997)'
_computing_structure_solution 'SHELXS-97 (Sheldrick, 1990)'
_diffrn_ambient_temperature 293(2)
_diffrn_measured_fraction_theta_full 0.990
_diffrn_measured_fraction_theta_max 0.990
_diffrn_radiation_monochromator graphite
_diffrn_radiation_source 'fine-focus sealed tube'
_diffrn_radiation_type MoK\a
_diffrn_radiation_wavelength 0.71073
_diffrn_reflns_av_R_equivalents 0.0361
_diffrn_reflns_av_sigmaI/netI 0.0848
_diffrn_reflns_limit_h_max 9
_diffrn_reflns_limit_h_min -5
_diffrn_reflns_limit_k_max 11
_diffrn_reflns_limit_k_min -11
_diffrn_reflns_limit_l_max 18
_diffrn_reflns_limit_l_min -21
_diffrn_reflns_number 6796
_diffrn_reflns_theta_full 25.03
_diffrn_reflns_theta_max 25.03
_diffrn_reflns_theta_min 1.18
_exptl_absorpt_coefficient_mu 1.734
_exptl_crystal_colour dark-green
_exptl_crystal_density_diffrn 1.880
_exptl_crystal_density_method 'not measured'
_exptl_crystal_description block
_exptl_crystal_F_000 742
_exptl_crystal_size_max 0.18
_exptl_crystal_size_mid 0.15
_exptl_crystal_size_min 0.10
_refine_diff_density_max 0.679
_refine_diff_density_min -0.704
_refine_diff_density_rms 0.131
_refine_ls_extinction_method none
_refine_ls_goodness_of_fit_ref 1.073
_refine_ls_hydrogen_treatment mixed
_refine_ls_matrix_type full
_refine_ls_number_parameters 484
_refine_ls_number_reflns 4536
_refine_ls_number_restraints 15
_refine_ls_restrained_S_all 1.071
_refine_ls_R_factor_all 0.0928
_refine_ls_R_factor_gt 0.0567
_refine_ls_shift/su_max 2.534
_refine_ls_shift/su_mean 0.005
_refine_ls_structure_factor_coef Fsqd
_refine_ls_weighting_details 'calc w=1/[\s^2^(Fo^2^)+(0.0655P)^2^+3.4958P] where P=(Fo^2^+2Fc^2^)/3'
_refine_ls_weighting_scheme calc
_refine_ls_wR_factor_gt 0.1332
_refine_ls_wR_factor_ref 0.1609
_reflns_number_gt 3206
_reflns_number_total 4536
_reflns_threshold_expression >2sigma(I)
_cod_data_source_file ic0258577-2_s2_2.cif
_cod_data_source_block '[Cu2(btec)4/4{Cu(Hbtec)2/2(4,4'-Hbpy)(H2O)2}2.4H2O]n'
_cod_database_code 4318866

loop_
_symmetry_equiv_pos_as_xyz
'x, y, z'
'-x, -y, -z'

loop_
_atom_site_label
_atom_site_type_symbol
_atom_site_fract_x
_atom_site_fract_y
_atom_site_fract_z
_atom_site_U_iso_or_equiv
_atom_site_adp_type
_atom_site_occupancy
_atom_site_symmetry_multiplicity
_atom_site_calc_flag
_atom_site_refinement_flags
_atom_site_disorder_assembly
_atom_site_disorder_group
Cu1 Cu 0.41666(11) -0.32147(9) 0.33121(5) 0.0297(3) Uani 1 1 d . . .
Cu2 Cu 1.13027(9) -0.06221(7) 0.01022(4) 0.0158(2) Uani 1 1 d . . .
O1 O 0.5873(6) -0.1321(5) 0.3421(3) 0.0312(11) Uani 1 1 d . . .
O2 O 0.8110(7) -0.2305(5) 0.3549(3) 0.0363(12) Uani 1 1 d . . .
O3 O 0.8469(7) 0.0593(5) 0.4946(3) 0.0395(13) Uani 1 1 d . . .
O4 O 1.0814(8) 0.2561(5) 0.5109(3) 0.0478(15) Uani 1 1 d D . .
O5 O 1.2803(7) 0.4775(5) 0.3189(3) 0.0431(14) Uani 1 1 d . . .
O6 O 1.2364(7) 0.3671(5) 0.1945(3) 0.0349(12) Uani 1 1 d . . .
O7 O 0.9124(6) 0.1190(5) 0.1027(2) 0.0259(10) Uani 1 1 d . . .
O8 O 1.1325(6) 0.0171(5) 0.1200(3) 0.0263(10) Uani 1 1 d . . .
O9 O 1.3034(5) -0.2004(4) -0.0013(3) 0.0228(10) Uani 1 1 d . . .
O10 O 1.4027(7) -0.1913(5) 0.1195(3) 0.0334(12) Uani 1 1 d . . .
O11 O 1.7021(5) -0.1217(4) -0.0036(3) 0.0229(10) Uani 1 1 d . . .
O12 O 1.9205(5) -0.2231(4) 0.0146(3) 0.0238(10) Uani 1 1 d . . .
O13 O 0.1908(9) -0.2198(9) 0.3218(5) 0.083(2) Uani 1 1 d . . .
O14 O 0.4438(6) -0.3612(5) 0.2194(3) 0.0322(11) Uani 1 1 d . . .
OW1 O 0.0267(10) -0.2837(8) 0.1740(5) 0.086(2) Uani 1 1 d . . .
OW2 O 0.9724(10) 0.4437(8) 0.1055(5) 0.084(2) Uani 1 1 d . . .
N1 N 0.4231(10) -0.3011(7) 0.4472(4) 0.0496(19) Uani 1 1 d . . .
N2 N 0.3774(8) -0.2580(7) 0.8440(4) 0.0360(15) Uani 1 1 d D . .
C1 C 0.8748(8) 0.0038(7) 0.3290(4) 0.0213(14) Uani 1 1 d . . .
C2 C 0.9681(9) 0.1302(7) 0.3840(4) 0.0259(15) Uani 1 1 d . . .
C3 C 1.0759(10) 0.2439(7) 0.3601(4) 0.0293(16) Uani 1 1 d D . .
C4 C 1.0969(8) 0.2404(7) 0.2836(4) 0.0222(14) Uani 1 1 d . . .
C5 C 1.0087(8) 0.1112(6) 0.2288(4) 0.0197(14) Uani 1 1 d . . .
C6 C 0.8998(9) -0.0038(7) 0.2516(4) 0.0254(15) Uani 1 1 d D . .
C7 C 0.7491(9) -0.1298(7) 0.3457(4) 0.0262(16) Uani 1 1 d . . .
C8 C 0.9552(10) 0.1423(7) 0.4683(4) 0.0329(17) Uani 1 1 d . . .
C9 C 1.2135(9) 0.3710(7) 0.2618(4) 0.0255(15) Uani 1 1 d . . .
C10 C 1.0232(8) 0.0850(6) 0.1440(4) 0.0180(13) Uani 1 1 d . . .
C11 C 1.4494(8) -0.3724(6) 0.0210(3) 0.0166(13) Uani 1 1 d . . .
C12 C 1.6236(8) -0.3652(6) 0.0046(3) 0.0158(13) Uani 1 1 d . . .
C13 C 1.6714(8) -0.4927(6) -0.0163(4) 0.0189(13) Uani 1 1 d D . .
C14 C 1.3844(8) -0.2417(6) 0.0493(4) 0.0191(14) Uani 1 1 d . . .
C15 C 1.7588(8) -0.2262(6) 0.0057(3) 0.0185(13) Uani 1 1 d . . .
C18 C 0.4148(11) -0.2823(8) 0.6068(5) 0.0412(19) Uani 1 1 d . . .
C19 C 0.5099(14) -0.1738(9) 0.5783(5) 0.057(3) Uani 1 1 d D . .
C20 C 0.5109(13) -0.1888(9) 0.5001(5) 0.056(3) Uani 1 1 d D . .
C21 C 0.4039(10) -0.2730(8) 0.6904(4) 0.0322(17) Uani 1 1 d . . .
C22 C 0.3261(12) -0.3966(8) 0.7168(5) 0.045(2) Uani 1 1 d D . .
C23 C 0.3151(13) -0.3862(9) 0.7926(5) 0.051(2) Uani 1 1 d D . .
C24 C 0.4571(10) -0.1390(8) 0.8218(5) 0.0371(18) Uani 1 1 d D . .
C25 C 0.4718(10) -0.1429(8) 0.7455(4) 0.0332(17) Uani 1 1 d D . .
H2 H 0.354(11) -0.256(9) 0.896(2) 0.05(3) Uiso 1 1 d D . .
H4 H 1.092(13) 0.229(10) 0.559(3) 0.08(3) Uiso 1 1 d D . .
H13 H 1.785(4) -0.495(6) -0.031(3) 0.017(16) Uiso 1 1 d D . .
H6 H 0.832(9) -0.089(5) 0.215(4) 0.05(2) Uiso 1 1 d D . .
H22 H 0.280(10) -0.487(5) 0.678(4) 0.06(3) Uiso 1 1 d D . .
H3 H 1.134(11) 0.329(6) 0.400(4) 0.07(3) Uiso 1 1 d D . .
H20 H 0.600(11) -0.118(9) 0.483(6) 0.10(4) Uiso 1 1 d D . .
H25 H 0.531(12) -0.057(6) 0.731(5) 0.09(3) Uiso 1 1 d D . .
H24 H 0.493(11) -0.048(5) 0.859(4) 0.07(3) Uiso 1 1 d D . .
H23 H 0.261(12) -0.476(6) 0.805(6) 0.09(4) Uiso 1 1 d D . .
C17B C 0.249(3) -0.378(2) 0.5507(12) 0.036(5) Uani 0.50 1 d PD . .
C16B C 0.2665(18) -0.3804(13) 0.4756(8) 0.027(3) Uani 0.50 1 d PD . .
C17A C 0.402(2) -0.4243(17) 0.5565(9) 0.041(4) Uani 0.50 1 d PD . .
C16A C 0.412(2) -0.4286(17) 0.4760(10) 0.046(4) Uani 0.50 1 d PD . .
H19 H 0.573(15) -0.074(4) 0.598(7) 0.14(5) Uiso 1 1 d D . .
H16B H 0.166(14) -0.438(15) 0.439(7) 0.06(5) Uiso 0.50 1 d PD . .
H17B H 0.161(12) -0.464(7) 0.556(7) 0.01(3) Uiso 0.50 1 d PD . .
H16A H 0.397(19) -0.515(9) 0.436(6) 0.04(4) Uiso 0.50 1 d PD . .
H17A H 0.311(15) -0.376(16) 0.555(10) 0.00(5) Uiso 0.50 1 d PD . .

loop_
_atom_site_aniso_label
_atom_site_aniso_U_11
_atom_site_aniso_U_22
_atom_site_aniso_U_33
_atom_site_aniso_U_23
_atom_site_aniso_U_13
_atom_site_aniso_U_12
Cu1 0.0333(5) 0.0241(5) 0.0236(5) 0.0053(4) 0.0057(4) -0.0060(4)
Cu2 0.0160(4) 0.0116(4) 0.0191(4) 0.0044(3) 0.0039(3) 0.0019(3)
O1 0.032(3) 0.023(2) 0.032(3) 0.006(2) 0.004(2) -0.004(2)
O2 0.053(3) 0.025(3) 0.032(3) 0.011(2) 0.004(2) 0.009(2)
O3 0.052(3) 0.037(3) 0.025(3) 0.013(2) 0.013(2) -0.002(3)
O4 0.071(4) 0.030(3) 0.024(3) 0.003(2) 0.000(3) -0.013(3)
O5 0.061(4) 0.027(3) 0.023(3) 0.004(2) 0.006(2) -0.017(2)
O6 0.048(3) 0.025(3) 0.020(3) 0.003(2) 0.009(2) -0.008(2)
O7 0.030(3) 0.031(3) 0.020(2) 0.003(2) 0.002(2) 0.015(2)
O8 0.026(3) 0.030(3) 0.023(3) 0.003(2) 0.0027(19) 0.011(2)
O9 0.022(2) 0.021(2) 0.031(3) 0.010(2) 0.0060(19) 0.0137(19)
O10 0.053(3) 0.027(3) 0.024(3) 0.002(2) 0.007(2) 0.021(2)
O11 0.015(2) 0.014(2) 0.041(3) 0.011(2) 0.0071(19) 0.0014(17)
O12 0.014(2) 0.013(2) 0.045(3) 0.012(2) 0.006(2) 0.0006(17)
O13 0.059(5) 0.113(6) 0.092(6) 0.027(5) 0.029(4) 0.042(4)
O14 0.041(3) 0.029(3) 0.021(3) 0.006(2) 0.003(2) 0.002(2)
OW1 0.085(5) 0.099(6) 0.094(6) 0.055(5) 0.018(4) 0.030(4)
OW2 0.089(6) 0.076(5) 0.090(6) 0.019(4) 0.023(4) 0.027(4)
N1 0.072(5) 0.033(4) 0.021(3) 0.000(3) 0.010(3) -0.018(3)
N2 0.040(4) 0.042(4) 0.028(4) 0.008(3) 0.005(3) 0.015(3)
C1 0.021(3) 0.019(3) 0.021(3) 0.006(3) 0.006(3) -0.002(3)
C2 0.034(4) 0.022(3) 0.019(3) 0.005(3) 0.008(3) 0.003(3)
C3 0.042(4) 0.016(3) 0.021(4) 0.003(3) 0.004(3) -0.006(3)
C4 0.024(4) 0.023(3) 0.019(3) 0.006(3) 0.002(3) 0.004(3)
C5 0.018(3) 0.022(3) 0.022(3) 0.005(3) 0.005(3) 0.008(3)
C6 0.029(4) 0.020(3) 0.022(4) 0.001(3) 0.002(3) 0.002(3)
C7 0.032(4) 0.027(4) 0.013(3) 0.005(3) 0.007(3) -0.004(3)
C8 0.053(5) 0.025(4) 0.019(4) 0.005(3) 0.004(3) 0.010(3)
C9 0.027(4) 0.021(3) 0.023(4) 0.003(3) 0.001(3) 0.000(3)
C10 0.016(3) 0.013(3) 0.021(3) 0.002(3) 0.005(3) -0.001(2)
C11 0.019(3) 0.012(3) 0.018(3) 0.005(2) 0.001(2) 0.004(2)
C12 0.015(3) 0.012(3) 0.019(3) 0.004(2) 0.006(2) 0.002(2)
C13 0.011(3) 0.018(3) 0.027(4) 0.006(3) 0.004(3) 0.002(2)
C14 0.014(3) 0.011(3) 0.032(4) 0.005(3) 0.007(3) 0.001(2)
C15 0.017(3) 0.019(3) 0.019(3) 0.003(3) 0.002(3) 0.004(3)
C18 0.051(5) 0.032(4) 0.032(4) 0.006(4) 0.008(4) 0.000(4)
C19 0.090(7) 0.025(4) 0.035(5) -0.006(4) 0.018(5) -0.012(4)
C20 0.078(7) 0.033(5) 0.033(5) -0.006(4) 0.020(4) -0.016(4)
C21 0.036(4) 0.030(4) 0.028(4) 0.006(3) 0.003(3) 0.007(3)
C22 0.063(6) 0.029(4) 0.034(5) 0.000(4) 0.008(4) 0.003(4)
C23 0.078(7) 0.031(5) 0.042(5) 0.011(4) 0.016(4) 0.007(4)
C24 0.046(5) 0.030(4) 0.037(5) 0.003(4) 0.004(4) 0.018(4)
C25 0.044(5) 0.027(4) 0.026(4) 0.004(3) 0.002(3) 0.008(3)
C17B 0.018(10) 0.052(13) 0.037(11) 0.011(8) 0.004(9) 0.011(9)
C16B 0.030(8) 0.007(6) 0.029(8) -0.008(5) -0.002(6) -0.005(5)
C17A 0.052(11) 0.042(10) 0.031(9) 0.006(7) 0.003(7) 0.020(8)
C16A 0.060(12) 0.031(9) 0.033(10) 0.000(7) -0.005(8) -0.001(8)

loop_
_atom_type_symbol
_atom_type_description
_atom_type_scat_dispersion_real
_atom_type_scat_dispersion_imag
_atom_type_scat_source
C C 0.0033 0.0016 'International Tables Vol C Tables 4.2.6.8 and 6.1.1.4'
H H 0.0000 0.0000 'International Tables Vol C Tables 4.2.6.8 and 6.1.1.4'
N N 0.0061 0.0033 'International Tables Vol C Tables 4.2.6.8 and 6.1.1.4'
O O 0.0106 0.0060 'International Tables Vol C Tables 4.2.6.8 and 6.1.1.4'
Cu Cu 0.3201 1.2651 'International Tables Vol C Tables 4.2.6.8 and 6.1.1.4'

loop_
_geom_angle_atom_site_label_1
_geom_angle_atom_site_label_2
_geom_angle_atom_site_label_3
_geom_angle
_geom_angle_site_symmetry_1
_geom_angle_site_symmetry_3
_geom_angle_publ_flag
O5 Cu1 O1 170.6(2) 1_445 . ?
O5 Cu1 O14 89.9(2) 1_445 . ?
O1 Cu1 O14 87.53(19) . . ?
O5 Cu1 N1 87.3(2) 1_445 . ?
O1 Cu1 N1 93.6(2) . . ?
O14 Cu1 N1 169.3(3) . . ?
O5 Cu1 O13 100.0(3) 1_445 . ?
O1 Cu1 O13 89.3(2) . . ?
O14 Cu1 O13 96.5(2) . . ?
N1 Cu1 O13 94.2(3) . . ?
O8 Cu2 O7 167.07(18) . 2_755 ?
O8 Cu2 O11 89.48(19) . 2_855 ?
O7 Cu2 O11 89.12(19) 2_755 2_855 ?
O8 Cu2 O12 88.74(19) . 1_455 ?
O7 Cu2 O12 89.71(19) 2_755 1_455 ?
O11 Cu2 O12 166.86(17) 2_855 1_455 ?
O8 Cu2 O9 108.17(17) . . ?
O7 Cu2 O9 84.72(17) 2_755 . ?
O11 Cu2 O9 100.37(16) 2_855 . ?
O12 Cu2 O9 92.55(16) 1_455 . ?
O8 Cu2 Cu2 85.01(13) . 2_755 ?
O7 Cu2 Cu2 82.08(13) 2_755 2_755 ?
O11 Cu2 Cu2 86.57(12) 2_855 2_755 ?
O12 Cu2 Cu2 80.31(12) 1_455 2_755 ?
O9 Cu2 Cu2 164.99(12) . 2_755 ?
C7 O1 Cu1 115.7(4) . . ?
C8 O4 H4 102(6) . . ?
C9 O5 Cu1 135.0(5) . 1_665 ?
C9 O6 OW2 114.9(5) . . ?
C10 O7 Cu2 125.0(4) . 2_755 ?
C10 O8 Cu2 121.6(4) . . ?
C14 O9 Cu2 130.6(4) . . ?
C15 O11 Cu2 120.4(4) . 2_855 ?
C15 O12 Cu2 127.4(4) . 1_655 ?
Cu1 O13 OW1 112.2(3) . . ?
OW2 OW1 O13 111.9(3) 1_445 . ?
C20 N1 C16A 108.9(9) . . ?
C20 N1 C16B 109.9(8) . . ?
C16A N1 C16B 55.5(9) . . ?
C20 N1 Cu1 126.1(6) . . ?
C16A N1 Cu1 117.6(8) . . ?
C16B N1 Cu1 118.0(6) . . ?
C24 N2 C23 121.0(7) . . ?
C24 N2 H2 122(5) . . ?
C23 N2 H2 117(5) . . ?
C6 C1 C2 118.2(6) . . ?
C6 C1 C7 115.9(5) . . ?
C2 C1 C7 125.9(6) . . ?
C3 C2 C1 119.4(6) . . ?
C3 C2 C8 119.6(6) . . ?
C1 C2 C8 121.0(6) . . ?
C2 C3 C4 123.1(6) . . ?
C2 C3 H3 117(6) . . ?
C4 C3 H3 120(6) . . ?
C3 C4 C5 117.4(6) . . ?
C3 C4 C9 120.0(6) . . ?
C5 C4 C9 122.6(6) . . ?
C6 C5 C4 120.3(6) . . ?
C6 C5 C10 114.9(5) . . ?
C4 C5 C10 124.9(5) . . ?
C5 C6 C1 121.5(6) . . ?
C5 C6 H6 122(5) . . ?
C1 C6 H6 116(5) . . ?
O2 C7 O1 126.4(6) . . ?
O2 C7 C1 118.1(6) . . ?
O1 C7 C1 115.2(6) . . ?
O3 C8 O4 124.3(7) . . ?
O3 C8 C2 124.8(6) . . ?
O4 C8 C2 110.9(6) . . ?
O6 C9 O5 126.2(6) . . ?
O6 C9 C4 120.2(6) . . ?
O5 C9 C4 113.5(6) . . ?
O7 C10 O8 126.1(6) . . ?
O7 C10 C5 116.6(5) . . ?
O8 C10 C5 116.8(5) . . ?
C13 C11 C12 119.2(5) 2_845 . ?
C13 C11 C14 116.3(5) 2_845 . ?
C12 C11 C14 124.3(5) . . ?
C13 C12 C11 119.2(5) . . ?
C13 C12 C15 118.1(5) . . ?
C11 C12 C15 122.6(5) . . ?
C12 C13 C11 121.6(6) . 2_845 ?
C12 C13 H13 123(4) . . ?
C11 C13 H13 115(4) 2_845 . ?
O10 C14 O9 125.5(6) . . ?
O10 C14 C11 117.8(5) . . ?
O9 C14 C11 116.5(5) . . ?
O12 C15 O11 125.3(5) . . ?
O12 C15 C12 117.3(5) . . ?
O11 C15 C12 117.4(5) . . ?
C19 C18 C17A 111.3(9) . . ?
C19 C18 C21 124.0(7) . . ?
C17A C18 C21 118.1(9) . . ?
C19 C18 C17B 112.4(10) . . ?
C17A C18 C17B 55.2(12) . . ?
C21 C18 C17B 116.5(9) . . ?
C19 C18 H17A 111(8) . . ?
C17A C18 H17A 40.4(14) . . ?
C21 C18 H17A 124(8) . . ?
C17B C18 H17A 15(3) . . ?
C18 C19 C20 120.9(8) . . ?
C18 C19 H19 137(8) . . ?
C20 C19 H19 102(8) . . ?
N1 C20 C19 125.8(8) . . ?
N1 C20 H20 115(7) . . ?
C19 C20 H20 118(7) . . ?
C25 C21 C22 117.4(7) . . ?
C25 C21 C18 121.8(7) . . ?
C22 C21 C18 120.7(7) . . ?
C23 C22 C21 120.0(7) . . ?
C23 C22 H22 123(5) . . ?
C21 C22 H22 117(5) . . ?
N2 C23 C22 121.0(8) . . ?
N2 C23 H23 125(7) . . ?
C22 C23 H23 114(7) . . ?
N2 C24 C25 120.6(7) . . ?
N2 C24 H24 120(6) . . ?
C25 C24 H24 119(6) . . ?
C24 C25 C21 119.9(7) . . ?
C24 C25 H25 120(6) . . ?
C21 C25 H25 120(6) . . ?
C16B C17B C17A 88.8(15) . . ?
C16B C17B C18 113.5(16) . . ?
C17A C17B C18 59.9(11) . . ?
C16B C17B C16A 42.5(10) . . ?
C17A C17B C16A 46.3(10) . . ?
C18 C17B C16A 88.0(12) . . ?
C16B C17B H17B 111(7) . . ?
C17A C17B H17B 99(7) . . ?
C18 C17B H17B 130(7) . . ?
C16A C17B H17B 111(7) . . ?
C16B C17B H17A 88(10) . . ?
C17A C17B H17A 21(10) . . ?
C18 C17B H17A 43(10) . . ?
C16A C17B H17A 50(10) . . ?
H17B C17B H17A 119(10) . . ?
C16A C16B C17B 94.8(15) . . ?
C16A C16B N1 61.6(10) . . ?
C17B C16B N1 125.5(13) . . ?
C16A C16B C17A 48.3(10) . . ?
C17B C16B C17A 46.5(12) . . ?
N1 C16B C17A 94.2(9) . . ?
C16A C16B H16B 117(10) . . ?
C17B C16B H16B 116(10) . . ?
N1 C16B H16B 118(10) . . ?
C17A C16B H16B 132(10) . . ?
C16A C16B H17A 76(3) . . ?
C17B C16B H17A 20(4) . . ?
N1 C16B H17A 109(6) . . ?
C17A C16B H17A 29(2) . . ?
H16B C16B H17A 132(10) . . ?
C17B C17A C16A 89.1(14) . . ?
C17B C17A C18 64.9(12) . . ?
C16A C17A C18 116.3(13) . . ?
C17B C17A C16B 44.7(10) . . ?
C16A C17A C16B 44.4(9) . . ?
C18 C17A C16B 90.0(9) . . ?
C17B C17A H17A 10(10) . . ?
C16A C17A H17A 89(10) . . ?
C18 C17A H17A 56(10) . . ?
C16B C17A H17A 45(10) . . ?
C16B C16A C17A 87.3(14) . . ?
C16B C16A N1 62.9(10) . . ?
C17A C16A N1 120.5(13) . . ?
C16B C16A C17B 42.7(10) . . ?
C17A C16A C17B 44.6(11) . . ?
N1 C16A C17B 92.1(11) . . ?
C16B C16A H16A 112(9) . . ?
C17A C16A H16A 125(9) . . ?
N1 C16A H16A 114(9) . . ?
C17B C16A H16A 130(9) . . ?

loop_
_geom_bond_atom_site_label_1
_geom_bond_atom_site_label_2
_geom_bond_distance
_geom_bond_site_symmetry_2
_geom_bond_publ_flag
Cu1 O5 1.946(5) 1_445 ?
Cu1 O1 1.952(4) . ?
Cu1 O14 1.991(5) . ?
Cu1 N1 2.035(6) . ?
Cu1 O13 2.271(7) . ?
Cu2 O8 1.951(4) . ?
Cu2 O7 1.957(4) 2_755 ?
Cu2 O11 1.969(4) 2_855 ?
Cu2 O12 1.980(4) 1_455 ?
Cu2 O9 2.158(4) . ?
Cu2 Cu2 2.6922(14) 2_755 ?
O1 C7 1.262(8) . ?
O2 C7 1.250(8) . ?
O3 C8 1.206(8) . ?
O4 C8 1.332(9) . ?
O4 H4 0.95(2) . ?
O5 C9 1.268(8) . ?
O5 Cu1 1.946(5) 1_665 ?
O6 C9 1.222(8) . ?
O6 OW2 2.878(9) . ?
O7 C10 1.260(7) . ?
O7 Cu2 1.957(4) 2_755 ?
O8 C10 1.267(7) . ?
O9 C14 1.265(7) . ?
O10 C14 1.231(8) . ?
O11 C15 1.263(7) . ?
O11 Cu2 1.969(4) 2_855 ?
O12 C15 1.261(7) . ?
O12 Cu2 1.980(4) 1_655 ?
O13 OW1 2.728(11) . ?
OW1 OW2 2.619(11) 1_445 ?
N1 C20 1.291(10) . ?
N1 C16A 1.439(17) . ?
N1 C16B 1.456(15) . ?
N2 C24 1.328(10) . ?
N2 C23 1.345(10) . ?
N2 H2 0.95(2) . ?
C1 C6 1.399(9) . ?
C1 C2 1.402(9) . ?
C1 C7 1.520(8) . ?
C2 C3 1.378(9) . ?
C2 C8 1.498(9) . ?
C3 C4 1.381(9) . ?
C3 H3 0.96(2) . ?
C4 C5 1.409(8) . ?
C4 C9 1.511(9) . ?
C5 C6 1.381(9) . ?
C5 C10 1.498(8) . ?
C6 H6 0.95(2) . ?
C11 C13 1.396(8) 2_845 ?
C11 C12 1.404(8) . ?
C11 C14 1.515(8) . ?
C12 C13 1.392(8) . ?
C12 C15 1.491(8) . ?
C13 C11 1.396(8) 2_845 ?
C13 H13 0.95(2) . ?
C18 C19 1.347(11) . ?
C18 C17A 1.472(17) . ?
C18 C21 1.487(10) . ?
C18 C17B 1.54(2) . ?
C18 H17A 1.23(17) . ?
C19 C20 1.373(12) . ?
C19 H19 0.96(2) . ?
C20 H20 0.97(2) . ?
C21 C25 1.393(10) . ?
C21 C22 1.402(10) . ?
C22 C23 1.345(11) . ?
C22 H22 0.97(2) . ?
C23 H23 0.96(2) . ?
C24 C25 1.368(10) . ?
C24 H24 0.95(2) . ?
C25 H25 0.95(2) . ?
C17B C16B 1.35(3) . ?
C17B C17A 1.40(3) . ?
C17B C16A 1.99(3) . ?
C17B H17B 0.96(2) . ?
C17B H17A 0.48(9) . ?
C16B C16A 1.35(2) . ?
C16B C17A 1.93(2) . ?
C16B H16B 0.96(2) . ?
C16B H17A 1.42(17) . ?
C17A C16A 1.44(2) . ?
C17A H17A 0.96(2) . ?
C16A H16A 0.97(2) . ?
